data_4345249
loop_
_publ_author_name
'Chakraborty, Indranil'
'Jimenez, Jorge'
'Sameera, W. M. C.'
'Kato, Masako'
'Mascharak, Pradip K.'

_publ_section_title
;
 Luminescent Re(I) Carbonyl Complexes as Trackable PhotoCORMs for CO
 delivery to Cellular Targets
;
_journal_name_full 'Inorganic Chemistry'
_journal_paper_doi 10.1021/acs.inorgchem.6b02999
_journal_year 2017
_chemical_formula_sum 'C7.5 H4 Cl0.5 N O1.5 Re0.5'
_chemical_formula_weight 242.94
_chemical_name_systematic
; 
 ? 
;
_space_group_IT_number 12
_symmetry_cell_setting monoclinic
_symmetry_space_group_name_Hall '-C 2y'
_symmetry_space_group_name_H-M 'C 1 2/m 1'
_atom_sites_solution_hydrogens geom
_atom_sites_solution_primary direct
_atom_sites_solution_secondary difmap
_audit_creation_method SHELXL-97
_cell_angle_alpha 90.00
_cell_angle_beta 107.1770(10)
_cell_angle_gamma 90.00
_cell_formula_units_Z 8
_cell_length_a 15.8984(13)
_cell_length_b 11.8800(10)
_cell_length_c 7.9938(7)
_cell_measurement_reflns_used 2144
_cell_measurement_temperature 273(2)
_cell_measurement_theta_max 22.90
_cell_measurement_theta_min 2.68
_cell_volume 1442.5(2)
_computing_cell_refinement 'Bruker SAINT'
_computing_data_collection 'Bruker APEX2'
_computing_data_reduction 'Bruker SAINT'
_computing_molecular_graphics 'Bruker SHELXTL'
_computing_publication_material 'Bruker SHELXTL'
_computing_structure_refinement 'SHELXL-97 (Sheldrick, 2008)'
_computing_structure_solution 'SHELXS-97 (Sheldrick, 2008)'
_diffrn_ambient_temperature 273(2)
_diffrn_measured_fraction_theta_full 0.998
_diffrn_measured_fraction_theta_max 0.998
_diffrn_measurement_device_type 'Bruker APEX-II CCD'
_diffrn_measurement_method '\w scans'
_diffrn_radiation_monochromator graphite
_diffrn_radiation_source 'fine-focus sealed tube'
_diffrn_radiation_type MoK\a
_diffrn_radiation_wavelength 0.71073
_diffrn_reflns_av_R_equivalents 0.0413
_diffrn_reflns_av_sigmaI/netI 0.0315
_diffrn_reflns_limit_h_max 18
_diffrn_reflns_limit_h_min -18
_diffrn_reflns_limit_k_max 13
_diffrn_reflns_limit_k_min -13
_diffrn_reflns_limit_l_max 9
_diffrn_reflns_limit_l_min -9
_diffrn_reflns_number 5836
_diffrn_reflns_theta_full 24.06
_diffrn_reflns_theta_max 24.06
_diffrn_reflns_theta_min 2.68
_exptl_absorpt_coefficient_mu 8.622
_exptl_absorpt_correction_T_max 0.7450
_exptl_absorpt_correction_T_min 0.5713
_exptl_absorpt_correction_type multi-scan
_exptl_absorpt_process_details SADABS
_exptl_crystal_colour yellow
_exptl_crystal_density_diffrn 2.237
_exptl_crystal_density_method 'not measured'
_exptl_crystal_description block
_exptl_crystal_F_000 912
_exptl_crystal_size_max 0.08
_exptl_crystal_size_mid 0.06
_exptl_crystal_size_min 0.03
_refine_diff_density_max 0.601
_refine_diff_density_min -0.444
_refine_diff_density_rms 0.104
_refine_ls_extinction_method none
_refine_ls_goodness_of_fit_ref 0.933
_refine_ls_hydrogen_treatment constr
_refine_ls_matrix_type full
_refine_ls_number_parameters 106
_refine_ls_number_reflns 1209
_refine_ls_number_restraints 0
_refine_ls_restrained_S_all 0.933
_refine_ls_R_factor_all 0.0248
_refine_ls_R_factor_gt 0.0216
_refine_ls_shift/su_max 0.000
_refine_ls_shift/su_mean 0.000
_refine_ls_structure_factor_coef Fsqd
_refine_ls_weighting_details 'calc w=1/[\s^2^(Fo^2^)+(0.0276P)^2^+0.0000P] where P=(Fo^2^+2Fc^2^)/3'
_refine_ls_weighting_scheme calc
_refine_ls_wR_factor_gt 0.0459
_refine_ls_wR_factor_ref 0.0469
_reflns_number_gt 1113
_reflns_number_total 1209
_reflns_threshold_expression >2sigma(I)
_cod_data_source_file ic6b02999_si_002.cif
_cod_data_source_block xsc1627_0m
_cod_depositor_comments
;
The following automatic conversions were performed:

'_symmetry_cell_setting' value 'Monoclinic' changed to 'monoclinic'
according to
/usr/data/users/saulius/crontab/automatic-downloads/rss-feeds/ACS/lib/dictionaries/cif_core.dic
dictionary named 'cif_core.dic' version 2.4.2 from 2011-04-26.

Automatic conversion script
Id: cif_fix_values 4268 2015-11-12 08:31:59Z antanas 
;
_cod_original_sg_symbol_H-M C2/m
_cod_original_formula_sum 'C7.50 H4 Cl0.50 N O1.50 Re0.50'
_cod_database_code 4345249

loop_
_symmetry_equiv_pos_as_xyz
'x, y, z'
'-x, y, -z'
'x+1/2, y+1/2, z'
'-x+1/2, y+1/2, -z'
'-x, -y, -z'
'x, -y, z'
'-x+1/2, -y+1/2, -z'
'x+1/2, -y+1/2, z'

loop_
_atom_site_label
_atom_site_type_symbol
_atom_site_fract_x
_atom_site_fract_y
_atom_site_fract_z
_atom_site_U_iso_or_equiv
_atom_site_adp_type
_atom_site_occupancy
_atom_site_symmetry_multiplicity
_atom_site_calc_flag
_atom_site_refinement_flags
Re Re 0.182886(17) 0.5000 0.11673(3) 0.03427(12) Uani 1 2 d S
Cl Cl 0.29068(13) 0.5000 -0.0519(2) 0.0540(5) Uani 1 2 d S
O2 O 0.0701(2) 0.3121(3) -0.1019(4) 0.0600(10) Uani 1 1 d .
O1 O 0.0564(4) 0.5000 0.3347(6) 0.0497(12) Uani 1 2 d S
N1 N 0.2750(2) 0.6127(3) 0.2942(4) 0.0313(8) Uani 1 1 d .
C2 C 0.1118(3) 0.3850(4) -0.0252(6) 0.0388(11) Uani 1 1 d .
C8 C 0.2781(3) 0.7241(4) 0.2887(6) 0.0402(11) Uani 1 1 d .
H8A H 0.2371 0.7609 0.1979 0.048 Uiso 1 1 calc R
C7 C 0.3386(3) 0.7884(4) 0.4096(6) 0.0445(13) Uani 1 1 d .
H7A H 0.3386 0.8663 0.3982 0.053 Uiso 1 1 calc R
C6 C 0.3985(3) 0.7369(4) 0.5460(6) 0.0457(12) Uani 1 1 d .
H6A H 0.4385 0.7799 0.6302 0.055 Uiso 1 1 calc R
C5 C 0.3998(3) 0.6194(4) 0.5592(6) 0.0397(11) Uani 1 1 d .
C4 C 0.3368(3) 0.5601(4) 0.4277(5) 0.0333(10) Uani 1 1 d .
C9 C 0.4608(3) 0.5547(4) 0.6916(6) 0.0495(13) Uani 1 1 d .
H9A H 0.5020 0.5923 0.7811 0.074 Uiso 1 1 calc R
C1 C 0.1047(4) 0.5000 0.2584(9) 0.0316(14) Uani 1 2 d S

loop_
_atom_site_aniso_label
_atom_site_aniso_U_11
_atom_site_aniso_U_22
_atom_site_aniso_U_33
_atom_site_aniso_U_23
_atom_site_aniso_U_13
_atom_site_aniso_U_12
Re 0.03106(17) 0.03027(18) 0.03474(17) 0.000 -0.00069(12) 0.000
Cl 0.0543(12) 0.0543(12) 0.0549(11) 0.000 0.0185(10) 0.000
O2 0.053(2) 0.053(2) 0.062(2) -0.0257(19) -0.001(2) -0.007(2)
O1 0.057(3) 0.038(3) 0.048(3) 0.000 0.006(3) 0.000
N1 0.029(2) 0.025(2) 0.038(2) 0.0028(16) 0.0062(18) 0.0004(16)
C2 0.032(3) 0.037(3) 0.040(3) 0.001(2) 0.001(2) 0.011(2)
C8 0.039(3) 0.035(3) 0.044(3) -0.005(2) 0.008(2) 0.000(2)
C7 0.050(3) 0.030(3) 0.050(3) -0.003(2) 0.010(3) -0.005(2)
C6 0.043(3) 0.044(3) 0.047(3) -0.014(2) 0.009(3) -0.010(2)
C5 0.036(3) 0.039(3) 0.043(3) -0.008(2) 0.009(2) -0.002(2)
C4 0.026(2) 0.034(2) 0.037(2) -0.001(2) 0.005(2) -0.003(2)
C9 0.037(3) 0.064(3) 0.039(3) 0.009(2) -0.003(2) 0.004(2)
C1 0.030(4) 0.019(3) 0.038(4) 0.000 -0.002(3) 0.000

loop_
_atom_type_symbol
_atom_type_description
_atom_type_scat_dispersion_real
_atom_type_scat_dispersion_imag
_atom_type_scat_source
C C 0.0033 0.0016 'International Tables Vol C Tables 4.2.6.8 and 6.1.1.4'
H H 0.0000 0.0000 'International Tables Vol C Tables 4.2.6.8 and 6.1.1.4'
N N 0.0061 0.0033 'International Tables Vol C Tables 4.2.6.8 and 6.1.1.4'
O O 0.0106 0.0060 'International Tables Vol C Tables 4.2.6.8 and 6.1.1.4'
Cl Cl 0.1484 0.1585 'International Tables Vol C Tables 4.2.6.8 and 6.1.1.4'
Re Re -1.0185 7.2310 'International Tables Vol C Tables 4.2.6.8 and 6.1.1.4'

loop_
_geom_angle_atom_site_label_1
_geom_angle_atom_site_label_2
_geom_angle_atom_site_label_3
_geom_angle
_geom_angle_site_symmetry_1
_geom_angle_site_symmetry_3
C2 Re C2 90.9(3) 6_565 .
C2 Re C1 88.73(19) 6_565 .
C2 Re C1 88.73(19) . .
C2 Re N1 96.47(16) 6_565 .
C2 Re N1 172.49(15) . .
C1 Re N1 92.53(17) . .
C2 Re N1 172.50(15) 6_565 6_565
C2 Re N1 96.47(16) . 6_565
C1 Re N1 92.53(17) . 6_565
N1 Re N1 76.09(18) . 6_565
C2 Re Cl 93.42(14) 6_565 .
C2 Re Cl 93.42(14) . .
C1 Re Cl 176.94(18) . .
N1 Re Cl 85.06(10) . .
N1 Re Cl 85.06(10) 6_565 .
C8 N1 C4 117.1(4) . .
C8 N1 Re 128.2(3) . .
C4 N1 Re 114.7(3) . .
O2 C2 Re 176.1(4) . .
N1 C8 C7 123.8(5) . .
N1 C8 H8A 118.1 . .
C7 C8 H8A 118.1 . .
C6 C7 C8 119.4(5) . .
C6 C7 H7A 120.3 . .
C8 C7 H7A 120.3 . .
C7 C6 C5 119.9(5) . .
C7 C6 H6A 120.0 . .
C5 C6 H6A 120.0 . .
C6 C5 C4 116.8(4) . .
C6 C5 C9 125.7(5) . .
C4 C5 C9 117.4(4) . .
N1 C4 C5 122.8(4) . .
N1 C4 C4 117.1(2) . 6_565
C5 C4 C4 120.0(3) . 6_565
C9 C9 C5 122.5(3) 6_565 .
C9 C9 H9A 118.7 6_565 .
C5 C9 H9A 118.7 . .
O1 C1 Re 177.1(6) . .

loop_
_geom_bond_atom_site_label_1
_geom_bond_atom_site_label_2
_geom_bond_distance
_geom_bond_site_symmetry_2
Re C2 1.917(5) 6_565
Re C2 1.917(5) .
Re C1 1.913(8) .
Re N1 2.173(3) .
Re N1 2.173(3) 6_565
Re Cl 2.4738(19) .
O2 C2 1.150(5) .
O1 C1 1.113(8) .
N1 C8 1.325(6) .
N1 C4 1.370(5) .
C8 C7 1.375(6) .
C8 H8A 0.9300 .
C7 C6 1.362(6) .
C7 H7A 0.9300 .
C6 C5 1.400(7) .
C6 H6A 0.9300 .
C5 C4 1.407(6) .
C5 C9 1.430(6) .
C4 C4 1.428(9) 6_565
C9 C9 1.300(10) 6_565
C9 H9A 0.9300 .

loop_
_geom_torsion_atom_site_label_1
_geom_torsion_atom_site_label_2
_geom_torsion_atom_site_label_3
_geom_torsion_atom_site_label_4
_geom_torsion
_geom_torsion_site_symmetry_1
_geom_torsion_site_symmetry_4
C2 Re N1 C8 -3.1(4) 6_565 .
C2 Re N1 C8 168.3(11) . .
C1 Re N1 C8 -92.1(4) . .
N1 Re N1 C8 175.9(3) 6_565 .
Cl Re N1 C8 89.8(4) . .
C2 Re N1 C4 176.6(3) 6_565 .
C2 Re N1 C4 -11.9(13) . .
C1 Re N1 C4 87.6(3) . .
N1 Re N1 C4 -4.4(3) 6_565 .
Cl Re N1 C4 -90.5(3) . .
C2 Re C2 O2 -148(6) 6_565 .
C1 Re C2 O2 -59(6) . .
N1 Re C2 O2 41(7) . .
N1 Re C2 O2 33(6) 6_565 .
Cl Re C2 O2 119(6) . .
C4 N1 C8 C7 -0.8(7) . .
Re N1 C8 C7 178.9(3) . .
N1 C8 C7 C6 -1.3(7) . .
C8 C7 C6 C5 1.9(7) . .
C7 C6 C5 C4 -0.5(7) . .
C7 C6 C5 C9 177.7(4) . .
C8 N1 C4 C5 2.3(6) . .
Re N1 C4 C5 -177.5(3) . .
C8 N1 C4 C4 -176.4(3) . 6_565
Re N1 C4 C4 3.9(3) . 6_565
C6 C5 C4 N1 -1.6(6) . .
C9 C5 C4 N1 180.0(4) . .
C6 C5 C4 C4 177.0(3) . 6_565
C9 C5 C4 C4 -1.4(5) . 6_565
C6 C5 C9 C9 -176.8(4) . 6_565
C4 C5 C9 C9 1.5(5) . 6_565
C2 Re C1 O1 45.49(13) 6_565 .
C2 Re C1 O1 -45.49(13) . .
N1 Re C1 O1 141.91(9) . .
N1 Re C1 O1 -141.91(9) 6_565 .
Cl Re C1 O1 180.000(10) . .
